data_4080271
loop_
_publ_author_name
'Vlaisavljevich, Bess'
'Diaconescu, Paula L.'
'Lukens, Wayne L.'
'Gagliardi, Laura'
'Cummins, Christopher C.'

_publ_section_title
;
 Investigations of the Electronic Structure of Arene-Bridged Diuranium
 Complexes
;
_journal_issue 5
_journal_name_full Organometallics
_journal_page_first 1341
_journal_paper_doi 10.1021/om3010367
_journal_volume 32
_journal_year 2013
_chemical_formula_moiety 'C58 H80 N3 O U, 3/2(C4 H10 O)'
_chemical_formula_sum 'C64 H95 N3 O2.5 U'
_chemical_formula_weight 1184.46
_chemical_name_systematic
; 
 ? 
;
_space_group_IT_number 15
_symmetry_cell_setting monoclinic
_symmetry_space_group_name_Hall '-C 2yc'
_symmetry_space_group_name_H-M 'C 1 2/c 1'
_atom_sites_solution_hydrogens geom
_atom_sites_solution_primary direct
_atom_sites_solution_secondary difmap
_audit_creation_method SHELXL-97
_cell_angle_alpha 90.00
_cell_angle_beta 119.1480(10)
_cell_angle_gamma 90.00
_cell_formula_units_Z 8
_cell_length_a 48.3194(7)
_cell_length_b 11.5899(2)
_cell_length_c 24.0370(3)
_cell_measurement_temperature 201(2)
_cell_volume 11756.5(3)
_computing_structure_refinement 'SHELXL-97 (Sheldrick, 1997)'
_computing_structure_solution 'SHELXS-97 (Sheldrick, 1990)'
_diffrn_ambient_temperature 201(2)
_diffrn_measured_fraction_theta_full 0.995
_diffrn_measured_fraction_theta_max 0.995
_diffrn_radiation_monochromator graphite
_diffrn_radiation_source 'fine-focus sealed tube'
_diffrn_radiation_type MoK\a
_diffrn_radiation_wavelength 0.71073
_diffrn_reflns_av_R_equivalents 0.0646
_diffrn_reflns_av_sigmaI/netI 0.0518
_diffrn_reflns_limit_h_max 52
_diffrn_reflns_limit_h_min -53
_diffrn_reflns_limit_k_max 12
_diffrn_reflns_limit_k_min -12
_diffrn_reflns_limit_l_max 26
_diffrn_reflns_limit_l_min -17
_diffrn_reflns_number 23522
_diffrn_reflns_theta_full 23.25
_diffrn_reflns_theta_max 23.25
_diffrn_reflns_theta_min 1.82
_exptl_absorpt_coefficient_mu 2.806
_exptl_absorpt_correction_T_max 0.8067
_exptl_absorpt_correction_T_min 0.2929
_exptl_absorpt_correction_type multi-scan
_exptl_absorpt_process_details 'Twinabs (Bruker)'
_exptl_crystal_density_diffrn 1.338
_exptl_crystal_density_method 'not measured'
_exptl_crystal_F_000 4896
_exptl_crystal_size_max 0.58
_exptl_crystal_size_mid 0.20
_exptl_crystal_size_min 0.08
_refine_diff_density_max 2.451
_refine_diff_density_min -1.216
_refine_diff_density_rms 0.221
_refine_ls_extinction_method none
_refine_ls_goodness_of_fit_ref 1.161
_refine_ls_hydrogen_treatment constr
_refine_ls_matrix_type full
_refine_ls_number_parameters 582
_refine_ls_number_reflns 8404
_refine_ls_number_restraints 1
_refine_ls_restrained_S_all 1.162
_refine_ls_R_factor_all 0.0696
_refine_ls_R_factor_gt 0.0579
_refine_ls_shift/su_max 0.036
_refine_ls_shift/su_mean 0.001
_refine_ls_structure_factor_coef Fsqd
_refine_ls_weighting_details 'calc w=1/[\s^2^(Fo^2^)+(0.0306P)^2^+205.1521P] where P=(Fo^2^+2Fc^2^)/3'
_refine_ls_weighting_scheme calc
_refine_ls_wR_factor_gt 0.1238
_refine_ls_wR_factor_ref 0.1298
_reflns_number_gt 7399
_reflns_number_total 8404
_reflns_threshold_expression >2sigma(I)
_cod_data_source_file om3010367_si_003.cif
_cod_data_source_block 2b-THF
_cod_depositor_comments
;

2021-11-22
Z value and formula fixed to values more according to usual
chemical conventions.                 miguel
;
_cod_original_formula_sum 'C128 H190 N6 O5 U2'
_cod_original_formula_weight 2368.92
_cod_original_formula_moiety '2(C58 H80 N3 O U), 3(C4 H10 O)'
_cod_original_formula_units_Z 4
_cod_original_sg_symbol_H-M C2/c
_cod_database_code 4080271

loop_
_symmetry_equiv_pos_as_xyz
'x, y, z'
'-x, y, -z+1/2'
'x+1/2, y+1/2, z'
'-x+1/2, y+1/2, -z+1/2'
'-x, -y, -z'
'x, -y, z-1/2'
'-x+1/2, -y+1/2, -z'
'x+1/2, -y+1/2, z-1/2'

loop_
_atom_site_label
_atom_site_type_symbol
_atom_site_fract_x
_atom_site_fract_y
_atom_site_fract_z
_atom_site_U_iso_or_equiv
_atom_site_adp_type
_atom_site_occupancy
_atom_site_symmetry_multiplicity
_atom_site_calc_flag
_atom_site_refinement_flags
U1 U 0.120362(7) 0.35459(3) 0.114981(13) 0.02667(12) Uani 1 1 d .
N1 N 0.11735(16) 0.3637(6) 0.2078(3) 0.0322(16) Uani 1 1 d .
C29 C 0.17033(19) 0.1326(8) 0.2096(4) 0.034(2) Uani 1 1 d .
H29A H 0.1612 0.1953 0.2235 0.041 Uiso 1 1 calc R
H29B H 0.1526 0.0859 0.1775 0.041 Uiso 1 1 calc R
C31 C 0.05861(17) 0.3630(7) 0.0029(4) 0.0248(17) Uani 1 1 d .
C37 C 0.0684(4) 0.1503(10) 0.0018(7) 0.0818(13) Uani 1 1 d .
C21 C 0.17283(19) 0.2981(7) 0.0777(4) 0.0293(19) Uani 1 1 d .
N2 N 0.16570(15) 0.2554(6) 0.1237(3) 0.0306(16) Uani 1 1 d .
N3 N 0.07603(15) 0.2634(5) 0.0327(3) 0.0275(15) Uani 1 1 d .
C36 C 0.05295(18) 0.4416(7) 0.0413(4) 0.0295(18) Uani 1 1 d .
H36A H 0.0594 0.4200 0.0840 0.035 Uiso 1 1 calc R
C110 C 0.0860(2) 0.1928(7) 0.1925(4) 0.034(2) Uani 1 1 d .
H11A H 0.1029 0.1455 0.1920 0.041 Uiso 1 1 calc R
H11B H 0.0715 0.2185 0.1484 0.041 Uiso 1 1 calc R
C35 C 0.03853(18) 0.5485(7) 0.0204(4) 0.032(2) Uani 1 1 d .
C22 C 0.1471(2) 0.3290(7) 0.0180(4) 0.034(2) Uani 1 1 d .
H22A H 0.1262 0.3135 0.0103 0.041 Uiso 1 1 calc R
C32 C 0.04759(19) 0.3989(7) -0.0613(4) 0.0315(19) Uani 1 1 d .
H32A H 0.0507 0.3500 -0.0895 0.038 Uiso 1 1 calc R
C25 C 0.2076(2) 0.3702(7) 0.0366(4) 0.037(2) Uani 1 1 d .
C351 C 0.0335(2) 0.6273(7) 0.0643(4) 0.038(2) Uani 1 1 d .
H35A H 0.0231 0.6983 0.0416 0.057 Uiso 1 1 calc R
H35B H 0.0540 0.6462 0.1012 0.057 Uiso 1 1 calc R
H35C H 0.0201 0.5887 0.0788 0.057 Uiso 1 1 calc R
C34 C 0.02823(18) 0.5775(7) -0.0431(4) 0.032(2) Uani 1 1 d .
H34A H 0.0181 0.6496 -0.0591 0.038 Uiso 1 1 calc R
C216 C 0.2053(2) -0.0400(8) 0.2461(4) 0.044(2) Uani 1 1 d .
H21A H 0.1882 -0.0897 0.2145 0.053 Uiso 1 1 calc R
H21B H 0.2192 -0.0883 0.2834 0.053 Uiso 1 1 calc R
C210 C 0.2027(2) 0.0852(7) 0.1582(4) 0.034(2) Uani 1 1 d .
H21C H 0.1853 0.0369 0.1263 0.041 Uiso 1 1 calc R
H21D H 0.2149 0.1159 0.1383 0.041 Uiso 1 1 calc R
C27 C 0.18860(19) 0.1865(7) 0.1783(4) 0.0296(18) Uani 1 1 d .
C18 C 0.07409(19) 0.3703(7) 0.2360(4) 0.0320(19) Uani 1 1 d .
H18A H 0.0596 0.3994 0.1926 0.038 Uiso 1 1 calc R
H18B H 0.0835 0.4376 0.2644 0.038 Uiso 1 1 calc R
C114 C 0.0777(2) 0.2549(8) 0.3278(4) 0.041(2) Uani 1 1 d .
H11C H 0.0659 0.2081 0.3436 0.049 Uiso 1 1 calc R
H11D H 0.0869 0.3222 0.3563 0.049 Uiso 1 1 calc R
C211 C 0.2246(2) 0.0107(8) 0.2166(5) 0.044(2) Uani 1 1 d .
H21E H 0.2339 -0.0533 0.2032 0.053 Uiso 1 1 calc R
C23 C 0.1508(2) 0.3811(8) -0.0303(4) 0.041(2) Uani 1 1 d .
C33 C 0.0325(2) 0.5028(8) -0.0829(4) 0.037(2) Uani 1 1 d .
C19 C 0.12278(19) 0.2564(7) 0.3040(4) 0.0331(19) Uani 1 1 d .
H19A H 0.1404 0.2107 0.3055 0.040 Uiso 1 1 calc R
H19B H 0.1319 0.3242 0.3322 0.040 Uiso 1 1 calc R
C214 C 0.2177(2) 0.1311(9) 0.3168(4) 0.047(2) Uani 1 1 d .
H21F H 0.2085 0.1934 0.3309 0.056 Uiso 1 1 calc R
H21G H 0.2315 0.0833 0.3544 0.056 Uiso 1 1 calc R
C215 C 0.1911(2) 0.0564(8) 0.2668(4) 0.045(2) Uani 1 1 d .
H21H H 0.1781 0.0232 0.2850 0.054 Uiso 1 1 calc R
C15 C 0.1846(2) 0.5576(9) 0.3149(4) 0.045(2) Uani 1 1 d .
C28 C 0.2157(2) 0.2588(7) 0.2310(4) 0.034(2) Uani 1 1 d .
H28A H 0.2286 0.2939 0.2136 0.041 Uiso 1 1 calc R
H28B H 0.2066 0.3219 0.2446 0.041 Uiso 1 1 calc R
C11 C 0.1346(2) 0.4640(7) 0.2392(4) 0.034(2) Uani 1 1 d .
C14 C 0.1703(3) 0.6638(9) 0.2936(5) 0.056(3) Uani 1 1 d .
H14A H 0.1824 0.7316 0.3120 0.067 Uiso 1 1 calc R
C113 C 0.0552(2) 0.2960(8) 0.2599(4) 0.038(2) Uani 1 1 d .
H11E H 0.0378 0.3433 0.2597 0.045 Uiso 1 1 calc R
C16 C 0.1664(2) 0.4587(8) 0.2874(4) 0.038(2) Uani 1 1 d .
H16A H 0.1760 0.3852 0.3019 0.045 Uiso 1 1 calc R
C24 C 0.1812(2) 0.4015(8) -0.0204(4) 0.042(2) Uani 1 1 d .
H24A H 0.1840 0.4372 -0.0529 0.051 Uiso 1 1 calc R
C17 C 0.10061(19) 0.2975(7) 0.2348(4) 0.0296(19) Uani 1 1 d .
C151 C 0.2189(3) 0.5476(12) 0.3639(5) 0.071(3) Uani 1 1 d .
H15A H 0.2246 0.4659 0.3728 0.106 Uiso 1 1 calc R
H15B H 0.2226 0.5863 0.4031 0.106 Uiso 1 1 calc R
H15C H 0.2319 0.5839 0.3477 0.106 Uiso 1 1 calc R
C213 C 0.2372(2) 0.1833(9) 0.2890(4) 0.046(2) Uani 1 1 d .
H21I H 0.2546 0.2313 0.3220 0.055 Uiso 1 1 calc R
C251 C 0.2407(2) 0.3868(8) 0.0463(5) 0.046(2) Uani 1 1 d .
H25A H 0.2562 0.3601 0.0890 0.068 Uiso 1 1 calc R
H25B H 0.2442 0.4688 0.0420 0.068 Uiso 1 1 calc R
H25C H 0.2431 0.3423 0.0143 0.068 Uiso 1 1 calc R
C26 C 0.2036(2) 0.3197(7) 0.0850(4) 0.034(2) Uani 1 1 d .
H26A H 0.2218 0.2991 0.1239 0.040 Uiso 1 1 calc R
C212 C 0.2513(2) 0.0858(9) 0.2669(5) 0.053(3) Uani 1 1 d .
H21J H 0.2639 0.1195 0.2485 0.063 Uiso 1 1 calc R
H21K H 0.2655 0.0376 0.3038 0.063 Uiso 1 1 calc R
C13 C 0.1388(3) 0.6755(9) 0.2464(6) 0.056(3) Uani 1 1 d .
C331 C 0.0206(3) 0.5356(10) -0.1526(5) 0.059(3) Uani 1 1 d .
H33A H 0.0105 0.6117 -0.1610 0.089 Uiso 1 1 calc R
H33B H 0.0052 0.4782 -0.1804 0.089 Uiso 1 1 calc R
H33C H 0.0385 0.5379 -0.1610 0.089 Uiso 1 1 calc R
C115 C 0.1043(2) 0.1823(8) 0.3280(4) 0.041(2) Uani 1 1 d .
H11F H 0.1190 0.1555 0.3724 0.049 Uiso 1 1 calc R
C12 C 0.1211(2) 0.5740(8) 0.2201(4) 0.040(2) Uani 1 1 d .
H12A H 0.0994 0.5802 0.1887 0.049 Uiso 1 1 calc R
C231 C 0.1219(3) 0.4073(11) -0.0948(5) 0.066(3) Uani 1 1 d .
H23A H 0.1026 0.3879 -0.0934 0.099 Uiso 1 1 calc R
H23B H 0.1230 0.3612 -0.1280 0.099 Uiso 1 1 calc R
H23C H 0.1217 0.4895 -0.1046 0.099 Uiso 1 1 calc R
C112 C 0.0411(2) 0.1916(9) 0.2167(5) 0.047(2) Uani 1 1 d .
H11G H 0.0288 0.1451 0.2315 0.057 Uiso 1 1 calc R
H11H H 0.0265 0.2178 0.1727 0.057 Uiso 1 1 calc R
C116 C 0.0901(2) 0.0763(8) 0.2839(4) 0.048(2) Uani 1 1 d .
H11I H 0.1072 0.0303 0.2834 0.057 Uiso 1 1 calc R
H11J H 0.0788 0.0267 0.2999 0.057 Uiso 1 1 calc R
C111 C 0.0671(2) 0.1178(8) 0.2169(5) 0.045(2) Uani 1 1 d .
H11K H 0.0575 0.0499 0.1882 0.054 Uiso 1 1 calc R
C315 C 0.0681(3) 0.0060(10) -0.0782(7) 0.0818(13) Uani 1 1 d .
H31A H 0.0734 -0.0022 -0.1134 0.098 Uiso 1 1 calc R
C39 C 0.0758(3) 0.1303(9) -0.0525(6) 0.068(3) Uani 1 1 d .
H39A H 0.0985 0.1460 -0.0370 0.081 Uiso 1 1 calc R
H39B H 0.0633 0.1850 -0.0875 0.081 Uiso 1 1 calc R
C316 C 0.0880(3) -0.0768(10) -0.0262(6) 0.0818(13) Uani 1 1 d .
H31B H 0.1108 -0.0594 -0.0098 0.098 Uiso 1 1 calc R
H31C H 0.0840 -0.1567 -0.0430 0.098 Uiso 1 1 calc R
C131 C 0.1232(3) 0.7931(10) 0.2206(7) 0.085(4) Uani 1 1 d .
H13A H 0.1010 0.7816 0.1878 0.127 Uiso 1 1 calc R
H13B H 0.1345 0.8336 0.2020 0.127 Uiso 1 1 calc R
H13C H 0.1239 0.8392 0.2554 0.127 Uiso 1 1 calc R
C314 C 0.0347(3) -0.0164(10) -0.1036(6) 0.0818(13) Uani 1 1 d .
H31D H 0.0299 -0.0962 -0.1203 0.098 Uiso 1 1 calc R
H31E H 0.0224 0.0370 -0.1395 0.098 Uiso 1 1 calc R
C38 C 0.0339(3) 0.1217(10) -0.0231(7) 0.0818(13) Uani 1 1 d .
H38A H 0.0206 0.1807 -0.0546 0.098 Uiso 1 1 calc R
H38B H 0.0291 0.1236 0.0125 0.098 Uiso 1 1 calc R
C311 C 0.0796(3) -0.0651(10) 0.0284(7) 0.0818(13) Uani 1 1 d .
H31F H 0.0911 -0.1229 0.0630 0.098 Uiso 1 1 calc R
C310 C 0.0891(3) 0.0629(10) 0.0532(6) 0.0818(13) Uani 1 1 d .
H31G H 0.0866 0.0743 0.0914 0.098 Uiso 1 1 calc R
H31H H 0.1116 0.0760 0.0658 0.098 Uiso 1 1 calc R
C313 C 0.0254(4) -0.0015(10) -0.0554(6) 0.0818(13) Uani 1 1 d .
H31I H 0.0021 -0.0157 -0.0744 0.098 Uiso 1 1 calc R
C312 C 0.0425(3) -0.0773(10) -0.0022(6) 0.0818(13) Uani 1 1 d .
H31J H 0.0364 -0.1580 -0.0164 0.098 Uiso 1 1 calc R
H31K H 0.0363 -0.0606 0.0307 0.098 Uiso 1 1 calc R
O1 O 0.13237(13) 0.5513(5) 0.0911(3) 0.0392(14) Uani 1 1 d .
C444 C 0.1160(2) 0.6155(8) 0.0325(5) 0.049(3) Uani 1 1 d .
H44A H 0.1020 0.6747 0.0356 0.058 Uiso 1 1 calc R
H44B H 0.1030 0.5635 -0.0036 0.058 Uiso 1 1 calc R
C441 C 0.1646(3) 0.5920(12) 0.1291(6) 0.080(3) Uani 1 1 d .
H44C H 0.1800 0.5303 0.1348 0.096 Uiso 1 1 calc R
H44D H 0.1685 0.6179 0.1716 0.096 Uiso 1 1 calc R
O2 O 0.0000 0.2579(13) -0.2500 0.149(8) Uani 1 2 d S
C443 C 0.1419(3) 0.6714(10) 0.0239(6) 0.069(3) Uani 1 1 d .
H44E H 0.1348 0.7456 0.0008 0.082 Uiso 1 1 calc R
H44F H 0.1493 0.6199 0.0010 0.082 Uiso 1 1 calc R
C353 C 0.0219(4) 0.2107(16) -0.2561(9) 0.117(6) Uani 1 1 d D
H35D H 0.0113 0.1606 -0.2941 0.140 Uiso 1 1 calc R
H35G H 0.0329 0.1584 -0.2191 0.140 Uiso 1 1 calc R
O3 O 0.1847(4) 0.9156(15) -0.0399(9) 0.195(9) Uani 1 1 d .
C442 C 0.1674(3) 0.6894(12) 0.0925(6) 0.080(3) Uani 1 1 d .
H44G H 0.1886 0.6902 0.0958 0.096 Uiso 1 1 calc R
H44H H 0.1641 0.7636 0.1089 0.096 Uiso 1 1 calc R
C464 C 0.2057(4) 0.7299(17) -0.0215(10) 0.129(7) Uani 1 1 d .
H46A H 0.2236 0.6918 0.0145 0.194 Uiso 1 1 calc R
H46B H 0.2087 0.7263 -0.0590 0.194 Uiso 1 1 calc R
H46C H 0.1860 0.6908 -0.0308 0.194 Uiso 1 1 calc R
C462 C 0.1821(5) 1.0337(16) -0.0255(10) 0.123(6) Uani 1 1 d .
H46D H 0.2034 1.0675 0.0007 0.148 Uiso 1 1 calc R
H46E H 0.1704 1.0391 -0.0014 0.148 Uiso 1 1 calc R
C463 C 0.2041(6) 0.854(2) -0.0049(14) 0.182(12) Uani 1 1 d .
H46F H 0.2027 0.8543 0.0348 0.218 Uiso 1 1 calc R
H46I H 0.2248 0.8899 0.0056 0.218 Uiso 1 1 calc R
C461 C 0.1654(5) 1.0945(16) -0.0848(10) 0.147(8) Uani 1 1 d .
H46G H 0.1632 1.1758 -0.0764 0.221 Uiso 1 1 calc R
H46J H 0.1444 1.0603 -0.1103 0.221 Uiso 1 1 calc R
H46H H 0.1773 1.0891 -0.1080 0.221 Uiso 1 1 calc R
C354 C 0.0461(5) 0.270(2) -0.2617(15) 0.213(14) Uani 1 1 d D
H35H H 0.0603 0.2139 -0.2656 0.320 Uiso 1 1 calc R
H35E H 0.0583 0.3178 -0.2239 0.320 Uiso 1 1 calc R
H35F H 0.0366 0.3192 -0.2997 0.320 Uiso 1 1 calc R

loop_
_atom_site_aniso_label
_atom_site_aniso_U_11
_atom_site_aniso_U_22
_atom_site_aniso_U_33
_atom_site_aniso_U_23
_atom_site_aniso_U_13
_atom_site_aniso_U_12
U1 0.02850(18) 0.02621(18) 0.02288(17) 0.00067(14) 0.01062(13) 0.00236(14)
N1 0.036(4) 0.032(4) 0.029(4) -0.002(3) 0.015(3) -0.006(3)
C29 0.031(4) 0.041(5) 0.031(5) 0.004(4) 0.015(4) 0.001(4)
C31 0.021(4) 0.025(4) 0.028(4) -0.004(4) 0.012(3) -0.003(3)
C37 0.109(3) 0.043(2) 0.086(3) -0.024(2) 0.042(3) 0.001(2)
C21 0.038(5) 0.031(5) 0.028(4) 0.002(4) 0.023(4) 0.002(4)
N2 0.027(3) 0.037(4) 0.030(4) 0.009(3) 0.016(3) 0.008(3)
N3 0.030(4) 0.019(3) 0.028(4) -0.007(3) 0.011(3) 0.002(3)
C36 0.024(4) 0.033(5) 0.027(4) 0.000(4) 0.009(3) -0.001(4)
C110 0.039(5) 0.037(5) 0.026(4) -0.001(4) 0.016(4) -0.001(4)
C35 0.020(4) 0.020(4) 0.049(5) 0.004(4) 0.011(4) 0.003(3)
C22 0.036(5) 0.040(5) 0.027(5) -0.002(4) 0.016(4) -0.003(4)
C32 0.030(4) 0.038(5) 0.024(4) 0.001(4) 0.011(4) -0.006(4)
C25 0.045(5) 0.034(5) 0.039(5) -0.005(4) 0.025(4) -0.004(4)
C351 0.034(5) 0.023(5) 0.052(6) -0.004(4) 0.017(4) 0.003(4)
C34 0.025(4) 0.017(4) 0.046(5) 0.004(4) 0.011(4) -0.001(3)
C216 0.044(5) 0.037(5) 0.042(5) 0.010(4) 0.014(5) 0.002(4)
C210 0.033(5) 0.031(5) 0.032(5) 0.000(4) 0.011(4) 0.002(4)
C27 0.031(4) 0.032(4) 0.029(4) 0.004(4) 0.017(4) 0.006(4)
C18 0.035(5) 0.034(5) 0.020(4) 0.000(4) 0.009(4) 0.006(4)
C114 0.057(6) 0.036(5) 0.041(5) 0.003(4) 0.033(5) 0.001(5)
C211 0.048(6) 0.036(5) 0.052(6) 0.008(4) 0.027(5) 0.014(5)
C23 0.041(5) 0.048(6) 0.029(5) 0.006(4) 0.013(4) 0.007(4)
C33 0.037(5) 0.039(5) 0.031(5) 0.007(4) 0.014(4) -0.003(4)
C19 0.032(4) 0.034(5) 0.029(4) 0.001(4) 0.012(4) 0.005(4)
C214 0.056(6) 0.054(6) 0.023(5) 0.014(4) 0.013(4) 0.008(5)
C215 0.049(6) 0.047(6) 0.041(5) 0.012(5) 0.023(5) 0.000(5)
C15 0.047(6) 0.060(7) 0.036(5) -0.014(5) 0.027(5) -0.014(5)
C28 0.038(5) 0.033(5) 0.033(5) 0.000(4) 0.019(4) 0.001(4)
C11 0.037(5) 0.037(5) 0.029(5) -0.002(4) 0.017(4) -0.001(4)
C14 0.056(7) 0.056(7) 0.069(7) -0.028(6) 0.040(6) -0.029(6)
C113 0.043(5) 0.045(5) 0.033(5) 0.006(4) 0.025(4) 0.006(4)
C16 0.045(5) 0.046(6) 0.021(4) -0.009(4) 0.015(4) -0.003(4)
C24 0.054(6) 0.044(6) 0.039(5) 0.008(4) 0.031(5) 0.005(5)
C17 0.038(5) 0.028(4) 0.019(4) 0.003(3) 0.010(4) 0.001(4)
C151 0.052(7) 0.105(10) 0.051(7) -0.015(7) 0.021(6) -0.017(7)
C213 0.039(5) 0.056(6) 0.025(5) 0.006(4) 0.001(4) 0.003(5)
C251 0.051(6) 0.047(6) 0.052(6) -0.005(5) 0.036(5) -0.009(5)
C26 0.036(5) 0.034(5) 0.033(5) -0.005(4) 0.020(4) -0.001(4)
C212 0.040(5) 0.050(6) 0.051(6) 0.012(5) 0.009(5) 0.005(5)
C13 0.061(7) 0.039(6) 0.078(8) -0.009(5) 0.042(6) -0.009(5)
C331 0.064(7) 0.061(7) 0.051(6) 0.020(5) 0.028(6) 0.002(6)
C115 0.051(6) 0.042(5) 0.029(5) 0.008(4) 0.019(4) 0.005(4)
C12 0.038(5) 0.042(6) 0.041(5) -0.001(4) 0.018(4) -0.001(4)
C231 0.059(7) 0.094(9) 0.048(6) 0.022(6) 0.027(6) 0.008(6)
C112 0.046(6) 0.059(6) 0.039(5) 0.006(5) 0.022(5) -0.010(5)
C116 0.062(6) 0.041(6) 0.044(6) 0.009(5) 0.029(5) -0.002(5)
C111 0.066(7) 0.035(5) 0.046(6) -0.011(4) 0.035(5) -0.017(5)
C315 0.109(3) 0.043(2) 0.086(3) -0.024(2) 0.042(3) 0.001(2)
C39 0.121(10) 0.042(6) 0.071(8) -0.017(6) 0.071(8) -0.016(7)
C316 0.109(3) 0.043(2) 0.086(3) -0.024(2) 0.042(3) 0.001(2)
C131 0.084(9) 0.040(7) 0.138(13) -0.008(7) 0.060(9) -0.011(6)
C314 0.109(3) 0.043(2) 0.086(3) -0.024(2) 0.042(3) 0.001(2)
C38 0.109(3) 0.043(2) 0.086(3) -0.024(2) 0.042(3) 0.001(2)
C311 0.109(3) 0.043(2) 0.086(3) -0.024(2) 0.042(3) 0.001(2)
C310 0.109(3) 0.043(2) 0.086(3) -0.024(2) 0.042(3) 0.001(2)
C313 0.109(3) 0.043(2) 0.086(3) -0.024(2) 0.042(3) 0.001(2)
C312 0.109(3) 0.043(2) 0.086(3) -0.024(2) 0.042(3) 0.001(2)
O1 0.031(3) 0.039(3) 0.040(3) 0.005(3) 0.011(3) -0.006(3)
C444 0.041(5) 0.031(5) 0.068(7) 0.008(5) 0.022(5) 0.007(4)
C441 0.058(5) 0.081(6) 0.078(6) -0.001(5) 0.014(5) -0.030(5)
O2 0.167(17) 0.078(11) 0.30(3) 0.000 0.19(2) 0.000
C443 0.055(7) 0.062(8) 0.093(9) 0.023(6) 0.040(7) 0.004(6)
C353 0.107(13) 0.115(14) 0.125(14) -0.006(11) 0.053(12) -0.003(11)
O3 0.117(12) 0.129(13) 0.206(18) -0.047(12) -0.025(11) 0.002(10)
C442 0.058(5) 0.081(6) 0.078(6) -0.001(5) 0.014(5) -0.030(5)
C464 0.107(13) 0.117(15) 0.161(18) 0.037(14) 0.062(13) -0.002(12)
C462 0.139(17) 0.098(14) 0.122(16) -0.046(12) 0.055(14) -0.027(12)
C463 0.12(2) 0.14(2) 0.22(3) 0.02(2) 0.04(2) -0.036(18)
C461 0.16(2) 0.098(14) 0.143(19) -0.060(14) 0.044(16) -0.011(13)
C354 0.19(2) 0.18(2) 0.39(4) 0.06(3) 0.23(3) 0.03(2)

loop_
_atom_type_symbol
_atom_type_description
_atom_type_scat_dispersion_real
_atom_type_scat_dispersion_imag
_atom_type_scat_source
C C 0.0033 0.0016 'International Tables Vol C Tables 4.2.6.8 and 6.1.1.4'
H H 0.0000 0.0000 'International Tables Vol C Tables 4.2.6.8 and 6.1.1.4'
N N 0.0061 0.0033 'International Tables Vol C Tables 4.2.6.8 and 6.1.1.4'
U U -9.6767 9.6646 'International Tables Vol C Tables 4.2.6.8 and 6.1.1.4'
O O 0.0106 0.0060 'International Tables Vol C Tables 4.2.6.8 and 6.1.1.4'

loop_
_geom_angle_atom_site_label_1
_geom_angle_atom_site_label_2
_geom_angle_atom_site_label_3
_geom_angle
_geom_angle_site_symmetry_1
N1 U1 N3 112.0(2) .
N1 U1 N2 115.0(2) .
N3 U1 N2 106.2(2) .
N1 U1 O1 108.2(2) .
N3 U1 O1 116.0(2) .
N2 U1 O1 98.9(2) .
N1 U1 C31 112.2(2) .
N3 U1 C31 28.8(2) .
N2 U1 C31 125.7(2) .
O1 U1 C31 90.3(2) .
N1 U1 C11 27.2(2) .
N3 U1 C11 134.7(2) .
N2 U1 C11 111.0(2) .
O1 U1 C11 82.9(2) .
C31 U1 C11 123.2(2) .
N1 U1 C36 89.7(2) .
N3 U1 C36 51.3(2) .
N2 U1 C36 153.0(2) .
O1 U1 C36 82.2(2) .
C31 U1 C36 27.6(2) .
C11 U1 C36 95.9(2) .
C11 N1 C17 120.0(6) .
C11 N1 U1 104.7(5) .
C17 N1 U1 135.1(5) .
C215 C29 C27 113.1(7) .
N3 C31 C36 117.1(7) .
N3 C31 C32 127.4(7) .
C36 C31 C32 115.4(7) .
N3 C31 U1 53.5(3) .
C36 C31 U1 81.6(4) .
C32 C31 U1 133.7(5) .
N3 C37 C38 110.8(10) .
N3 C37 C39 117.5(11) .
C38 C37 C39 107.5(11) .
N3 C37 C310 106.2(10) .
C38 C37 C310 109.6(12) .
C39 C37 C310 104.9(11) .
N2 C21 C22 117.4(7) .
N2 C21 C26 127.2(7) .
C22 C21 C26 115.3(7) .
C21 N2 C27 121.9(6) .
C21 N2 U1 109.1(5) .
C27 N2 U1 126.8(5) .
C31 N3 C37 122.5(8) .
C31 N3 U1 97.7(4) .
C37 N3 U1 137.2(7) .
C35 C36 C31 124.1(8) .
C35 C36 U1 135.8(5) .
C31 C36 U1 70.9(4) .
C17 C110 C111 111.1(7) .
C36 C35 C34 117.3(8) .
C36 C35 C351 120.8(8) .
C34 C35 C351 121.9(7) .
C23 C22 C21 123.4(8) .
C33 C32 C31 121.0(8) .
C24 C25 C26 120.0(8) .
C24 C25 C251 120.8(8) .
C26 C25 C251 119.3(8) .
C33 C34 C35 120.9(7) .
C215 C216 C211 110.0(7) .
C211 C210 C27 110.5(7) .
N2 C27 C29 107.0(6) .
N2 C27 C210 112.8(6) .
C29 C27 C210 106.7(7) .
N2 C27 C28 113.9(7) .
C29 C27 C28 106.1(6) .
C210 C27 C28 109.8(7) .
C17 C18 C113 110.2(7) .
C113 C114 C115 109.5(7) .
C216 C211 C212 108.7(8) .
C216 C211 C210 109.4(7) .
C212 C211 C210 109.8(7) .
C24 C23 C22 119.0(8) .
C24 C23 C231 120.4(8) .
C22 C23 C231 120.5(8) .
C32 C33 C34 121.3(8) .
C32 C33 C331 118.7(8) .
C34 C33 C331 120.0(8) .
C115 C19 C17 110.5(7) .
C213 C214 C215 110.0(7) .
C216 C215 C29 109.6(7) .
C216 C215 C214 109.4(8) .
C29 C215 C214 108.2(8) .
C14 C15 C16 118.1(9) .
C14 C15 C151 121.4(10) .
C16 C15 C151 120.4(10) .
C213 C28 C27 111.1(7) .
C16 C11 C12 117.3(8) .
C16 C11 N1 121.9(8) .
C12 C11 N1 120.7(8) .
C16 C11 U1 115.5(6) .
C12 C11 U1 102.4(5) .
N1 C11 U1 48.1(4) .
C15 C14 C13 122.6(9) .
C112 C113 C114 109.2(8) .
C112 C113 C18 109.6(7) .
C114 C113 C18 109.1(7) .
C15 C16 C11 122.4(9) .
C25 C24 C23 120.6(8) .
N1 C17 C110 107.4(6) .
N1 C17 C18 111.2(7) .
C110 C17 C18 109.2(7) .
N1 C17 C19 113.0(7) .
C110 C17 C19 109.0(7) .
C18 C17 C19 107.1(6) .
C214 C213 C28 109.7(8) .
C214 C213 C212 109.4(8) .
C28 C213 C212 108.6(7) .
C25 C26 C21 121.8(8) .
C211 C212 C213 110.0(8) .
C14 C13 C12 118.0(10) .
C14 C13 C131 122.9(10) .
C12 C13 C131 119.1(10) .
C114 C115 C19 109.3(7) .
C114 C115 C116 109.8(8) .
C19 C115 C116 109.4(7) .
C11 C12 C13 121.6(9) .
C111 C112 C113 110.6(8) .
C111 C116 C115 109.1(8) .
C112 C111 C116 110.9(8) .
C112 C111 C110 108.4(8) .
C116 C111 C110 108.4(8) .
C314 C315 C316 111.8(13) .
C314 C315 C39 109.9(11) .
C316 C315 C39 109.5(11) .
C37 C39 C315 111.9(10) .
C315 C316 C311 108.7(11) .
C315 C314 C313 111.1(12) .
C37 C38 C313 111.4(11) .
C316 C311 C312 107.7(11) .
C316 C311 C310 104.7(11) .
C312 C311 C310 108.3(10) .
C37 C310 C311 111.1(11) .
C312 C313 C314 111.9(12) .
C312 C313 C38 102.4(10) .
C314 C313 C38 113.2(12) .
C313 C312 C311 113.0(13) .
C444 O1 C441 111.0(7) .
C444 O1 U1 128.3(5) .
C441 O1 U1 117.0(6) .
O1 C444 C443 104.9(8) .
O1 C441 C442 104.8(9) .
C353 O2 C353 129(2) 2_554
C444 C443 C442 101.4(10) .
O2 C353 C354 125.4(18) .
C463 O3 C462 123(2) .
C441 C442 C443 106.3(9) .
O3 C462 C461 107.6(16) .
O3 C463 C464 122(3) .

loop_
_geom_bond_atom_site_label_1
_geom_bond_atom_site_label_2
_geom_bond_distance
_geom_bond_site_symmetry_2
U1 N1 2.309(7) .
U1 N3 2.343(6) .
U1 N2 2.391(6) .
U1 O1 2.487(6) .
U1 C31 2.888(7) .
U1 C11 2.999(8) .
U1 C36 3.024(8) .
N1 C11 1.416(11) .
N1 C17 1.474(10) .
C29 C215 1.527(12) .
C29 C27 1.544(11) .
C31 N3 1.402(10) .
C31 C36 1.415(11) .
C31 C32 1.426(11) .
C37 N3 1.463(12) .
C37 C38 1.509(19) .
C37 C39 1.528(17) .
C37 C310 1.533(18) .
C21 N2 1.400(10) .
C21 C22 1.413(12) .
C21 C26 1.431(11) .
N2 C27 1.472(10) .
C36 C35 1.389(11) .
C110 C17 1.518(11) .
C110 C111 1.564(12) .
C35 C34 1.397(12) .
C35 C351 1.502(12) .
C22 C23 1.394(12) .
C32 C33 1.371(12) .
C25 C24 1.390(13) .
C25 C26 1.397(12) .
C25 C251 1.512(12) .
C34 C33 1.378(12) .
C216 C215 1.518(13) .
C216 C211 1.535(13) .
C210 C211 1.547(12) .
C210 C27 1.547(11) .
C27 C28 1.552(11) .
C18 C17 1.546(11) .
C18 C113 1.554(12) .
C114 C113 1.530(12) .
C114 C115 1.535(13) .
C211 C212 1.537(13) .
C23 C24 1.390(13) .
C23 C231 1.529(13) .
C33 C331 1.531(13) .
C19 C115 1.538(12) .
C19 C17 1.552(11) .
C214 C213 1.521(13) .
C214 C215 1.531(13) .
C15 C14 1.382(15) .
C15 C16 1.398(13) .
C15 C151 1.499(14) .
C28 C213 1.541(12) .
C11 C16 1.404(12) .
C11 C12 1.405(12) .
C14 C13 1.392(15) .
C113 C112 1.523(13) .
C213 C212 1.542(14) .
C13 C12 1.411(13) .
C13 C131 1.536(15) .
C115 C116 1.548(13) .
C112 C111 1.519(14) .
C116 C111 1.520(13) .
C315 C314 1.441(18) .
C315 C316 1.496(18) .
C315 C39 1.540(14) .
C316 C311 1.559(18) .
C314 C313 1.445(18) .
C38 C313 1.582(14) .
C311 C312 1.578(18) .
C311 C310 1.581(15) .
C313 C312 1.436(18) .
O1 C444 1.443(11) .
O1 C441 1.449(12) .
C444 C443 1.511(14) .
C441 C442 1.476(17) .
O2 C353 1.261(18) 2_554
O2 C353 1.261(18) .
C443 C442 1.518(16) .
C353 C354 1.421(15) .
O3 C463 1.15(2) .
O3 C462 1.43(2) .
C464 C463 1.51(3) .
C462 C461 1.43(2) .
